data_7705037
loop_
_publ_author_name
'Do, Thomas H.'
'Brown, Seth N.'

_publ_section_title
;
 Synthesis, dynamics and redox properties of eight-coordinate zirconium
 catecholate complexes.
;
_journal_issue 33
_journal_name_full 'Dalton transactions (Cambridge, England : 2003)'
_journal_page_first 11648
_journal_page_last 11656
_journal_paper_doi 10.1039/d0dt02487b
_journal_volume 49
_journal_year 2020
_chemical_formula_moiety 'C89 H82 N6 O5 Zr, 7(C4 H8 O)'
_chemical_formula_sum 'C117 H138 N6 O12 Zr'
_chemical_formula_weight 1911.55
_chemical_name_common (TPP)Zr(XbicH2).7(THF)
_chemical_name_systematic
'Tetraphenylporphyrin-(9,9-dimethylxanthene-4,5-bis(iminium)bis(4,6-ditertbutylcatecholato))zirconium(IV) hepta-tetrahydrofuran solvate'
_space_group_crystal_system monoclinic
_space_group_IT_number 14
_space_group_name_Hall '-P 2yn'
_space_group_name_H-M_alt 'P 1 21/n 1'
_atom_sites_solution_hydrogens mixed
_atom_sites_solution_primary direct
_atom_sites_solution_secondary difmap
_audit_creation_method SHELXL-2014/7
_audit_update_record
;
2020-07-12 deposited with the CCDC.	2020-08-05 downloaded from the CCDC.
;
_cell_angle_alpha 90
_cell_angle_beta 108.6014(18)
_cell_angle_gamma 90
_cell_formula_units_Z 4
_cell_length_a 20.745(3)
_cell_length_b 17.732(2)
_cell_length_c 28.218(4)
_cell_measurement_reflns_used 9307
_cell_measurement_temperature 120(2)
_cell_measurement_theta_max 28.353
_cell_measurement_theta_min 2.277
_cell_volume 9838(2)
_computing_cell_refinement 'Bruker SAINT (Bruker, 2015)'
_computing_data_collection 'Bruker APEX-3 (Bruker, 2015)'
_computing_data_reduction 'Bruker SAINT (Bruker, 2015)'
_computing_molecular_graphics 'Bruker XP (Bruker, 2015)'
_computing_publication_material 'CIFTAB (Sheldrick, 2008)'
_computing_structure_refinement 'SHELXL-2016/6 (Sheldrick, 2015)'
_computing_structure_solution 'SHELXT-2014/2 (Sheldrick, 2015)'
_diffrn_ambient_temperature 120(2)
_diffrn_detector_area_resol_mean 8.33
_diffrn_measured_fraction_theta_full 1.000
_diffrn_measured_fraction_theta_max 0.991
_diffrn_measurement_device_type 'Bruker APEX-II'
_diffrn_measurement_method 'combination of \w and \f-scans '
_diffrn_radiation_type MoK\a
_diffrn_radiation_wavelength 0.71073
_diffrn_reflns_av_R_equivalents 0.0655
_diffrn_reflns_av_unetI/netI 0.0312
_diffrn_reflns_Laue_measured_fraction_full 1.000
_diffrn_reflns_Laue_measured_fraction_max 0.991
_diffrn_reflns_limit_h_max 27
_diffrn_reflns_limit_h_min -27
_diffrn_reflns_limit_k_max 23
_diffrn_reflns_limit_k_min -23
_diffrn_reflns_limit_l_max 37
_diffrn_reflns_limit_l_min -37
_diffrn_reflns_number 326985
_diffrn_reflns_point_group_measured_fraction_full 1.000
_diffrn_reflns_point_group_measured_fraction_max 0.991
_diffrn_reflns_theta_full 25.242
_diffrn_reflns_theta_max 28.453
_diffrn_reflns_theta_min 1.378
_diffrn_source 'fine-focus sealed tube'
_exptl_absorpt_coefficient_mu 0.179
_exptl_absorpt_correction_T_max 0.7457
_exptl_absorpt_correction_T_min 0.6743
_exptl_absorpt_correction_type multi-scan
_exptl_absorpt_process_details
;
L. Krause, R. Herbst-Irmer, G. M. Sheldrick & D. Stalke. J. Appl.
Cryst., 2015, 48, 3.
;
_exptl_crystal_colour green
_exptl_crystal_density_diffrn 1.291
_exptl_crystal_density_method 'not measured'
_exptl_crystal_description block
_exptl_crystal_F_000 4072
_exptl_crystal_recrystallization_method
;
Crystals deposited from THF at room temperature after 5 days. 
;
_exptl_crystal_size_max 0.409
_exptl_crystal_size_mid 0.209
_exptl_crystal_size_min 0.192
_exptl_transmission_factor_max 0.745700
_exptl_transmission_factor_min 0.674300
_refine_diff_density_max 0.894
_refine_diff_density_min -0.676
_refine_diff_density_rms 0.063
_refine_ls_extinction_method none
_refine_ls_goodness_of_fit_ref 1.041
_refine_ls_hydrogen_treatment mixed
_refine_ls_matrix_type full
_refine_ls_number_parameters 1563
_refine_ls_number_reflns 24610
_refine_ls_number_restraints 6
_refine_ls_restrained_S_all 1.041
_refine_ls_R_factor_all 0.0639
_refine_ls_R_factor_gt 0.0469
_refine_ls_shift/su_max 0.002
_refine_ls_shift/su_mean 0.000
_refine_ls_structure_factor_coef Fsqd
_refine_ls_weighting_details 'w=1/[\s^2^(Fo^2^)+(0.0415P)^2^+11.7298P] where P=(Fo^2^+2Fc^2^)/3'
_refine_ls_weighting_scheme calc
_refine_ls_wR_factor_gt 0.1024
_refine_ls_wR_factor_ref 0.1093
_reflns_Friedel_coverage 0.000
_reflns_number_gt 19848
_reflns_number_total 24610
_reflns_threshold_expression 'I > 2\s(I)'
_cod_data_source_file d0dt02487b2.cif
_cod_data_source_block TPPZrX
_cod_depositor_comments 'Adding full bibliography for 7705037--7705038.cif.'
_cod_original_sg_symbol_H-M 'P 21/n'
_cod_database_code 7705037
_shelx_shelxl_version_number 2014/7
_shelx_space_group_comment
;
The symmetry employed for this shelxl refinement is uniquely defined
by the following loop, which should always be used as a source of
symmetry information in preference to the above space-group names.
They are only intended as comments.
;
_shelx_estimated_absorpt_t_min 0.930
_shelx_estimated_absorpt_t_max 0.966
_diffrn_source_monochromator 'Bruker TRIUMPH curved-graphite'

loop_
_space_group_symop_operation_xyz
'x, y, z'
'-x+1/2, y+1/2, -z+1/2'
'-x, -y, -z'
'x-1/2, -y-1/2, z-1/2'

loop_
_atom_site_label
_atom_site_type_symbol
_atom_site_fract_x
_atom_site_fract_y
_atom_site_fract_z
_atom_site_U_iso_or_equiv
_atom_site_adp_type
_atom_site_occupancy
_atom_site_site_symmetry_order
_atom_site_calc_flag
_atom_site_refinement_flags_posn
_atom_site_refinement_flags_adp
_atom_site_refinement_flags_occupancy
_atom_site_disorder_assembly
_atom_site_disorder_group
Zr Zr 0.27999(2) 0.29897(2) 0.58631(2) 0.00881(4) Uani 1 1 d . . . . .
O1 O 0.34871(6) 0.23287(7) 0.56128(4) 0.0134(2) Uani 1 1 d . . . . .
O2 O 0.36721(6) 0.37080(7) 0.58233(4) 0.0117(2) Uani 1 1 d . . . . .
O3 O 0.21865(6) 0.25571(7) 0.51557(4) 0.0121(2) Uani 1 1 d . . . . .
O4 O 0.23878(6) 0.39582(7) 0.53363(4) 0.0118(2) Uani 1 1 d . . . . .
O5 O 0.33509(6) 0.59647(7) 0.56992(4) 0.0132(2) Uani 1 1 d . . . . .
N1 N 0.43669(7) 0.49481(8) 0.59839(5) 0.0126(3) Uani 1 1 d . . . . .
H1 H 0.3972(12) 0.4712(13) 0.5942(8) 0.020(6) Uiso 1 1 d . . . . .
N2 N 0.22068(7) 0.53762(9) 0.50866(6) 0.0134(3) Uani 1 1 d . . . . .
H2 H 0.2398(12) 0.5037(14) 0.5296(9) 0.025(6) Uiso 1 1 d . . . . .
N3 N 0.24917(7) 0.17964(8) 0.60656(5) 0.0117(3) Uani 1 1 d . . . . .
N4 N 0.16774(7) 0.31383(8) 0.59048(5) 0.0120(3) Uani 1 1 d . . . . .
N5 N 0.28683(7) 0.40140(8) 0.64127(5) 0.0113(3) Uani 1 1 d . . . . .
N6 N 0.36563(7) 0.26623(8) 0.66216(5) 0.0121(3) Uani 1 1 d . . . . .
C11 C 0.40856(8) 0.25900(10) 0.56129(6) 0.0129(3) Uani 1 1 d . . . . .
C12 C 0.41870(8) 0.33778(10) 0.57392(6) 0.0119(3) Uani 1 1 d . . . . .
C13 C 0.47966(8) 0.37752(10) 0.57588(6) 0.0131(3) Uani 1 1 d . . . . .
C14 C 0.53268(8) 0.33596(11) 0.56327(6) 0.0152(3) Uani 1 1 d . . . . .
C15 C 0.51916(9) 0.26218(11) 0.54997(7) 0.0171(4) Uani 1 1 d . . . . .
H15 H 0.5512(10) 0.2360(12) 0.5403(7) 0.012(5) Uiso 1 1 d . . . . .
C16 C 0.45882(9) 0.22107(10) 0.54775(6) 0.0151(3) Uani 1 1 d . . . . .
C17 C 0.45387(10) 0.14009(11) 0.52712(7) 0.0200(4) Uani 1 1 d . . . . .
C171 C 0.39229(10) 0.09560(12) 0.53078(9) 0.0257(4) Uani 1 1 d . . . . .
H17A H 0.3497(13) 0.1188(15) 0.5109(10) 0.036(7) Uiso 1 1 d . . . . .
H17B H 0.3961(13) 0.0437(15) 0.5171(10) 0.038(7) Uiso 1 1 d . . . . .
H17C H 0.3909(13) 0.0911(15) 0.5666(10) 0.039(7) Uiso 1 1 d . . . . .
C172 C 0.51826(11) 0.09516(13) 0.55463(11) 0.0317(5) Uani 1 1 d . . . . .
H17D H 0.5271(13) 0.0966(15) 0.5914(10) 0.036(7) Uiso 1 1 d . . . . .
H17E H 0.5132(13) 0.0429(16) 0.5446(9) 0.035(7) Uiso 1 1 d . . . . .
H17F H 0.5590(14) 0.1145(15) 0.5471(10) 0.041(7) Uiso 1 1 d . . . . .
C173 C 0.44854(17) 0.14513(15) 0.47158(9) 0.0401(6) Uani 1 1 d . . . . .
H17G H 0.4048(17) 0.1742(19) 0.4523(12) 0.061(9) Uiso 1 1 d . . . . .
H17H H 0.4880(17) 0.1691(19) 0.4663(12) 0.062(10) Uiso 1 1 d . . . . .
H17I H 0.4462(14) 0.0945(17) 0.4573(10) 0.047(8) Uiso 1 1 d . . . . .
C18 C 0.60047(9) 0.37199(11) 0.56313(7) 0.0193(4) Uani 1 1 d . . . . .
C181 C 0.64581(11) 0.31512(14) 0.54728(10) 0.0289(5) Uani 1 1 d . . . . .
H18A H 0.6573(12) 0.2730(14) 0.5695(9) 0.025(6) Uiso 1 1 d . . . . .
H18B H 0.6235(12) 0.2957(14) 0.5121(9) 0.028(6) Uiso 1 1 d . . . . .
H18C H 0.6877(13) 0.3404(14) 0.5492(9) 0.033(7) Uiso 1 1 d . . . . .
C182 C 0.58744(11) 0.43650(13) 0.52453(8) 0.0235(4) Uani 1 1 d . . . . .
H18D H 0.5583(12) 0.4771(14) 0.5294(8) 0.025(6) Uiso 1 1 d . . . . .
H18E H 0.6291(12) 0.4586(14) 0.5249(9) 0.028(6) Uiso 1 1 d . . . . .
H18F H 0.5645(12) 0.4157(13) 0.4911(9) 0.026(6) Uiso 1 1 d . . . . .
C183 C 0.64241(10) 0.39878(13) 0.61607(8) 0.0240(4) Uani 1 1 d . . . . .
H18G H 0.6191(12) 0.4358(14) 0.6310(9) 0.026(6) Uiso 1 1 d . . . . .
H18H H 0.6849(14) 0.4217(15) 0.6155(10) 0.039(7) Uiso 1 1 d . . . . .
H18I H 0.6535(13) 0.3575(15) 0.6394(10) 0.034(7) Uiso 1 1 d . . . . .
C19 C 0.48531(8) 0.45431(10) 0.58968(6) 0.0129(3) Uani 1 1 d . . . . .
H19 H 0.5246(10) 0.4806(11) 0.5931(7) 0.010(5) Uiso 1 1 d . . . . .
C21 C 0.19038(8) 0.30070(10) 0.47729(6) 0.0113(3) Uani 1 1 d . . . . .
C22 C 0.20047(8) 0.37926(10) 0.48824(6) 0.0108(3) Uani 1 1 d . . . . .
C23 C 0.17295(8) 0.43592(10) 0.45085(6) 0.0118(3) Uani 1 1 d . . . . .
C24 C 0.13443(8) 0.41226(10) 0.40042(6) 0.0127(3) Uani 1 1 d . . . . .
C25 C 0.12823(8) 0.33606(10) 0.39207(6) 0.0132(3) Uani 1 1 d . . . . .
H25 H 0.1045(10) 0.3194(12) 0.3605(8) 0.015(5) Uiso 1 1 d . . . . .
C26 C 0.15639(8) 0.27871(10) 0.42810(6) 0.0121(3) Uani 1 1 d . . . . .
C27 C 0.15148(9) 0.19547(10) 0.41240(6) 0.0147(3) Uani 1 1 d . . . . .
C271 C 0.22355(11) 0.16203(12) 0.42694(9) 0.0247(4) Uani 1 1 d . . . . .
H27A H 0.2206(12) 0.1091(15) 0.4161(9) 0.031(6) Uiso 1 1 d . . . . .
H27B H 0.2500(14) 0.1880(15) 0.4075(10) 0.041(7) Uiso 1 1 d . . . . .
H27C H 0.2482(14) 0.1644(16) 0.4630(11) 0.046(8) Uiso 1 1 d . . . . .
C272 C 0.11821(13) 0.18439(12) 0.35594(8) 0.0283(5) Uani 1 1 d . . . . .
H27D H 0.0697(14) 0.2028(15) 0.3446(10) 0.039(7) Uiso 1 1 d . . . . .
H27E H 0.1444(14) 0.2121(16) 0.3358(10) 0.042(7) Uiso 1 1 d . . . . .
H27F H 0.1197(12) 0.1293(15) 0.3481(9) 0.033(7) Uiso 1 1 d . . . . .
C273 C 0.10970(11) 0.15240(13) 0.43927(8) 0.0251(4) Uani 1 1 d . . . . .
H27G H 0.1311(13) 0.1550(14) 0.4763(10) 0.035(7) Uiso 1 1 d . . . . .
H27H H 0.0598(14) 0.1726(15) 0.4273(10) 0.038(7) Uiso 1 1 d . . . . .
H27I H 0.1085(13) 0.0982(16) 0.4295(10) 0.039(7) Uiso 1 1 d . . . . .
C28 C 0.10329(9) 0.46867(10) 0.35756(6) 0.0152(3) Uani 1 1 d . . . . .
C281 C 0.06439(11) 0.42653(12) 0.30914(7) 0.0234(4) Uani 1 1 d . . . . .
H28A H 0.0941(11) 0.3960(13) 0.2983(8) 0.021(6) Uiso 1 1 d . . . . .
H28B H 0.0456(13) 0.4630(15) 0.2837(10) 0.035(7) Uiso 1 1 d . . . . .
H28C H 0.0257(12) 0.3959(14) 0.3130(9) 0.025(6) Uiso 1 1 d . . . . .
C282 C 0.05054(10) 0.52092(11) 0.36898(7) 0.0185(4) Uani 1 1 d . . . . .
H28D H 0.0260(13) 0.5482(15) 0.3394(10) 0.035(7) Uiso 1 1 d . . . . .
H28E H 0.0695(12) 0.5580(14) 0.3950(9) 0.031(6) Uiso 1 1 d . . . . .
H28F H 0.0191(13) 0.4936(15) 0.3796(9) 0.034(7) Uiso 1 1 d . . . . .
C283 C 0.15857(11) 0.51525(12) 0.34522(8) 0.0224(4) Uani 1 1 d . . . . .
H28G H 0.1875(11) 0.5438(13) 0.3732(8) 0.021(6) Uiso 1 1 d . . . . .
H28H H 0.1880(12) 0.4838(13) 0.3343(8) 0.024(6) Uiso 1 1 d . . . . .
H28I H 0.1367(12) 0.5505(14) 0.3184(9) 0.031(6) Uiso 1 1 d . . . . .
C29 C 0.18422(8) 0.51201(10) 0.46408(6) 0.0132(3) Uani 1 1 d . . . . .
H29 H 0.1651(10) 0.5505(12) 0.4410(8) 0.015(5) Uiso 1 1 d . . . . .
C31 C 0.44703(9) 0.56872(10) 0.61894(6) 0.0133(3) Uani 1 1 d . . . . .
C32 C 0.39451(9) 0.62187(10) 0.60448(6) 0.0133(3) Uani 1 1 d . . . . .
C33 C 0.40247(9) 0.69443(10) 0.62438(6) 0.0157(3) Uani 1 1 d . . . . .
C34 C 0.46505(10) 0.71254(11) 0.65969(7) 0.0215(4) Uani 1 1 d . . . . .
H34 H 0.4713(10) 0.7626(13) 0.6739(8) 0.017(5) Uiso 1 1 d . . . . .
C35 C 0.51712(10) 0.66022(12) 0.67482(7) 0.0231(4) Uani 1 1 d . . . . .
H35 H 0.5578(11) 0.6726(13) 0.6996(8) 0.021(6) Uiso 1 1 d . . . . .
C36 C 0.50814(9) 0.58821(11) 0.65466(7) 0.0179(4) Uani 1 1 d . . . . .
H36 H 0.5414(11) 0.5507(13) 0.6657(8) 0.023(6) Uiso 1 1 d . . . . .
C41 C 0.22151(9) 0.61493(10) 0.52149(6) 0.0138(3) Uani 1 1 d . . . . .
C42 C 0.16465(10) 0.66023(11) 0.50194(7) 0.0197(4) Uani 1 1 d . . . . .
H42 H 0.1235(12) 0.6380(13) 0.4792(9) 0.026(6) Uiso 1 1 d . . . . .
C43 C 0.16690(10) 0.73559(11) 0.51586(8) 0.0232(4) Uani 1 1 d . . . . .
H43 H 0.1279(12) 0.7651(14) 0.5040(9) 0.026(6) Uiso 1 1 d . . . . .
C44 C 0.22509(10) 0.76445(11) 0.55023(7) 0.0208(4) Uani 1 1 d . . . . .
H44 H 0.2244(11) 0.8158(13) 0.5608(8) 0.021(6) Uiso 1 1 d . . . . .
C45 C 0.28328(9) 0.72038(10) 0.57047(7) 0.0154(3) Uani 1 1 d . . . . .
C46 C 0.28084(9) 0.64573(10) 0.55494(6) 0.0133(3) Uani 1 1 d . . . . .
C51 C 0.29446(9) 0.12049(10) 0.62136(6) 0.0129(3) Uani 1 1 d . . . . .
C52 C 0.26164(9) 0.05018(10) 0.60286(7) 0.0152(3) Uani 1 1 d . . . . .
H52 H 0.2841(10) 0.0022(12) 0.6084(8) 0.016(5) Uiso 1 1 d . . . . .
C53 C 0.19497(9) 0.06593(10) 0.57978(7) 0.0150(3) Uani 1 1 d . . . . .
H53 H 0.1587(11) 0.0318(12) 0.5650(8) 0.018(5) Uiso 1 1 d . . . . .
C54 C 0.18669(8) 0.14613(10) 0.58395(6) 0.0121(3) Uani 1 1 d . . . . .
C61 C 0.11619(8) 0.26095(10) 0.57752(6) 0.0129(3) Uani 1 1 d . . . . .
C62 C 0.05200(9) 0.29620(11) 0.57349(7) 0.0172(4) Uani 1 1 d . . . . .
H62 H 0.0092(11) 0.2694(12) 0.5667(8) 0.018(5) Uiso 1 1 d . . . . .
C63 C 0.06453(9) 0.37029(11) 0.58331(7) 0.0175(4) Uani 1 1 d . . . . .
H63 H 0.0339(11) 0.4083(13) 0.5849(8) 0.020(5) Uiso 1 1 d . . . . .
C64 C 0.13688(8) 0.38133(10) 0.59405(6) 0.0131(3) Uani 1 1 d . . . . .
C71 C 0.23972(8) 0.45937(10) 0.63157(6) 0.0117(3) Uani 1 1 d . . . . .
C72 C 0.27270(9) 0.52954(10) 0.65130(6) 0.0140(3) Uani 1 1 d . . . . .
H72 H 0.2510(11) 0.5754(13) 0.6487(8) 0.017(5) Uiso 1 1 d . . . . .
C73 C 0.33894(9) 0.51365(10) 0.67530(6) 0.0136(3) Uani 1 1 d . . . . .
H73 H 0.3745(11) 0.5497(12) 0.6937(8) 0.019(5) Uiso 1 1 d . . . . .
C74 C 0.34765(8) 0.43364(10) 0.67032(6) 0.0120(3) Uani 1 1 d . . . . .
C81 C 0.41232(8) 0.31455(10) 0.69315(6) 0.0135(3) Uani 1 1 d . . . . .
C82 C 0.46675(9) 0.27204(11) 0.72764(7) 0.0175(4) Uani 1 1 d . . . . .
H82 H 0.5024(11) 0.2933(13) 0.7540(8) 0.022(6) Uiso 1 1 d . . . . .
C83 C 0.45319(9) 0.19838(11) 0.71715(7) 0.0179(4) Uani 1 1 d . . . . .
H83 H 0.4782(11) 0.1569(13) 0.7328(8) 0.023(6) Uiso 1 1 d . . . . .
C84 C 0.39045(8) 0.19470(10) 0.67597(6) 0.0140(3) Uani 1 1 d . . . . .
C91 C 0.39708(9) 0.05510(11) 0.67656(7) 0.0194(4) Uani 1 1 d . . . . .
C92 C 0.37524(12) 0.01098(13) 0.70874(9) 0.0340(5) Uani 1 1 d . . . . .
H92 H 0.3392(13) 0.0261(14) 0.7181(9) 0.029(7) Uiso 1 1 d . . . . .
C93 C 0.41099(16) -0.05425(14) 0.72996(12) 0.0515(9) Uani 1 1 d . . . . .
H93 H 0.3958(16) -0.0772(19) 0.7524(12) 0.060(10) Uiso 1 1 d . . . . .
C94 C 0.46794(16) -0.07508(14) 0.71931(11) 0.0540(9) Uani 1 1 d . . . . .
H94 H 0.4935(16) -0.1190(18) 0.7335(12) 0.060(9) Uiso 1 1 d . . . . .
C95 C 0.49058(16) -0.03193(18) 0.68752(10) 0.0551(9) Uani 1 1 d . . . . .
H95 H 0.531(2) -0.048(2) 0.6784(14) 0.089(12) Uiso 1 1 d . . . . .
C96 C 0.45586(13) 0.03370(16) 0.66627(9) 0.0384(6) Uani 1 1 d . . . . .
H96 H 0.4714(15) 0.0653(18) 0.6427(12) 0.058(9) Uiso 1 1 d . . . . .
C101 C 0.06093(8) 0.13509(10) 0.55800(7) 0.0135(3) Uani 1 1 d . . . . .
C102 C 0.00834(9) 0.14503(11) 0.51288(7) 0.0155(3) Uani 1 1 d . . . . .
H102 H 0.0118(11) 0.1822(13) 0.4897(8) 0.021(6) Uiso 1 1 d . . . . .
C103 C -0.04869(9) 0.09839(11) 0.50004(7) 0.0181(4) Uani 1 1 d . . . . .
H103 H -0.0832(11) 0.1057(12) 0.4688(8) 0.017(5) Uiso 1 1 d . . . . .
C104 C -0.05438(9) 0.04197(11) 0.53245(7) 0.0194(4) Uani 1 1 d . . . . .
H104 H -0.0929(12) 0.0094(13) 0.5230(8) 0.023(6) Uiso 1 1 d . . . . .
C105 C -0.00365(10) 0.03293(11) 0.57822(7) 0.0203(4) Uani 1 1 d . . . . .
H105 H -0.0083(12) -0.0049(14) 0.6009(9) 0.028(6) Uiso 1 1 d . . . . .
C106 C 0.05331(9) 0.07922(11) 0.59094(7) 0.0172(4) Uani 1 1 d . . . . .
H106 H 0.0862(11) 0.0740(13) 0.6226(9) 0.023(6) Uiso 1 1 d . . . . .
C111 C 0.12494(9) 0.51860(10) 0.60537(7) 0.0163(4) Uani 1 1 d . . . . .
C112 C 0.08003(10) 0.54096(12) 0.55915(8) 0.0231(4) Uani 1 1 d . . . . .
H112 H 0.0777(12) 0.5128(13) 0.5294(9) 0.026(6) Uiso 1 1 d . . . . .
C113 C 0.03765(11) 0.60349(13) 0.55558(10) 0.0333(5) Uani 1 1 d . . . . .
H113 H 0.0082(13) 0.6178(14) 0.5245(9) 0.032(7) Uiso 1 1 d . . . . .
C114 C 0.04004(11) 0.64437(13) 0.59787(11) 0.0365(6) Uani 1 1 d . . . . .
H114 H 0.0092(14) 0.6868(16) 0.5952(10) 0.043(8) Uiso 1 1 d . . . . .
C115 C 0.08414(11) 0.62274(12) 0.64380(10) 0.0326(5) Uani 1 1 d . . . . .
H115 H 0.0853(13) 0.6494(15) 0.6734(10) 0.036(7) Uiso 1 1 d . . . . .
C116 C 0.12592(10) 0.56001(12) 0.64778(8) 0.0227(4) Uani 1 1 d . . . . .
H116 H 0.1554(11) 0.5445(12) 0.6798(8) 0.018(5) Uiso 1 1 d . . . . .
C121 C 0.47043(9) 0.43431(10) 0.72443(6) 0.0150(3) Uani 1 1 d . . . . .
C122 C 0.47150(10) 0.48567(11) 0.76246(7) 0.0192(4) Uani 1 1 d . . . . .
H122 H 0.4300(11) 0.4950(12) 0.7693(8) 0.015(5) Uiso 1 1 d . . . . .
C123 C 0.53217(11) 0.52043(12) 0.79014(7) 0.0250(4) Uani 1 1 d . . . . .
H123 H 0.5312(12) 0.5551(14) 0.8157(9) 0.027(6) Uiso 1 1 d . . . . .
C124 C 0.59256(10) 0.50432(12) 0.78091(8) 0.0263(5) Uani 1 1 d . . . . .
H124 H 0.6335(13) 0.5271(14) 0.8004(9) 0.034(7) Uiso 1 1 d . . . . .
C125 C 0.59235(10) 0.45337(12) 0.74362(7) 0.0230(4) Uani 1 1 d . . . . .
H125 H 0.6329(12) 0.4411(13) 0.7362(9) 0.026(6) Uiso 1 1 d . . . . .
C126 C 0.53190(9) 0.41889(11) 0.71554(7) 0.0177(4) Uani 1 1 d . . . . .
H126 H 0.5320(11) 0.3866(13) 0.6908(8) 0.020(6) Uiso 1 1 d . . . . .
C1 C 0.34581(9) 0.75297(10) 0.60954(7) 0.0166(4) Uani 1 1 d . . . . .
C2 C 0.37047(11) 0.82376(12) 0.58876(9) 0.0259(4) Uani 1 1 d . . . . .
H2A H 0.3347(12) 0.8624(14) 0.5780(9) 0.028(6) Uiso 1 1 d . . . . .
H2B H 0.3837(12) 0.8118(14) 0.5590(10) 0.031(6) Uiso 1 1 d . . . . .
H2C H 0.4104(13) 0.8452(14) 0.6144(9) 0.033(7) Uiso 1 1 d . . . . .
C3 C 0.32581(11) 0.77435(13) 0.65606(8) 0.0256(4) Uani 1 1 d . . . . .
C4 C 0.12378(8) 0.18306(10) 0.57197(6) 0.0129(3) Uani 1 1 d . . . . .
H3A H 0.2909(13) 0.8116(14) 0.6474(9) 0.029(6) Uiso 1 1 d . . . . .
H3B H 0.3654(12) 0.7964(14) 0.6814(9) 0.029(6) Uiso 1 1 d . . . . .
H3C H 0.3103(12) 0.7295(15) 0.6700(9) 0.030(6) Uiso 1 1 d . . . . .
C5 C 0.16923(8) 0.45074(10) 0.60931(6) 0.0132(3) Uani 1 1 d . . . . .
C6 C 0.40748(8) 0.39350(10) 0.69424(6) 0.0127(3) Uani 1 1 d . . . . .
C7 C 0.36010(9) 0.12658(10) 0.65549(6) 0.0141(3) Uani 1 1 d . . . . .
O6 O 0.64313(9) 0.38853(12) 0.21710(7) 0.0498(5) Uani 1 1 d . . . . .
C1S C 0.71272(12) 0.38885(14) 0.22041(8) 0.0323(5) Uani 1 1 d . . . . .
H1S H 0.7376 0.4283 0.2440 0.039 Uiso 1 1 calc R U . . .
H1' H 0.7176 0.3991 0.1872 0.039 Uiso 1 1 calc R U . . .
C2S C 0.74058(12) 0.31165(14) 0.23884(9) 0.0355(5) Uani 1 1 d . . . . .
H2S H 0.7553 0.3087 0.2758 0.043 Uiso 1 1 calc R U . . .
H2' H 0.7793 0.2982 0.2271 0.043 Uiso 1 1 calc R U . . .
C3S C 0.67939(15) 0.26126(17) 0.21519(9) 0.0462(7) Uani 1 1 d . . . . .
H3S H 0.6791 0.2431 0.1819 0.055 Uiso 1 1 calc R U . . .
H3' H 0.6793 0.2172 0.2367 0.055 Uiso 1 1 calc R U . . .
C4S C 0.61918(13) 0.31231(19) 0.21070(10) 0.0505(8) Uani 1 1 d . . . . .
H4S H 0.5845 0.3061 0.1774 0.061 Uiso 1 1 calc R U . . .
H4' H 0.5982 0.2993 0.2366 0.061 Uiso 1 1 calc R U . . .
O7 O 0.66651(8) 0.61985(9) 0.12343(5) 0.0308(3) Uani 1 1 d . . . . .
C5S C 0.68837(12) 0.57642(13) 0.16858(8) 0.0301(5) Uani 1 1 d . . . . .
H5S H 0.7374 0.5643 0.1774 0.036 Uiso 1 1 calc R U . . .
H5' H 0.6625 0.5286 0.1644 0.036 Uiso 1 1 calc R U . . .
C6S C 0.67547(14) 0.62360(15) 0.20856(9) 0.0392(6) Uani 1 1 d . . . . .
H6S H 0.7143 0.6575 0.2244 0.047 Uiso 1 1 calc R U . . .
H6' H 0.6663 0.5919 0.2346 0.047 Uiso 1 1 calc R U . . .
C7S C 0.61279(16) 0.66766(16) 0.17903(11) 0.0483(7) Uani 1 1 d . . . . .
H7S H 0.5708 0.6375 0.1735 0.058 Uiso 1 1 calc R U . . .
H7' H 0.6087 0.7154 0.1961 0.058 Uiso 1 1 calc R U . . .
C8S C 0.62678(14) 0.68222(15) 0.13088(10) 0.0413(6) Uani 1 1 d . . . . .
H8S H 0.5836 0.6859 0.1028 0.050 Uiso 1 1 calc R U . . .
H8' H 0.6522 0.7300 0.1329 0.050 Uiso 1 1 calc R U . . .
O8 O 0.77451(9) 0.06280(12) 0.61683(6) 0.0469(5) Uani 1 1 d . . . . .
C9S C 0.81635(12) 0.06067(14) 0.58541(9) 0.0350(5) Uani 1 1 d . . . . .
H9S H 0.8461 0.0157 0.5930 0.042 Uiso 1 1 calc R U . . .
H9' H 0.8453 0.1063 0.5905 0.042 Uiso 1 1 calc R U . . .
C10S C 0.76850(13) 0.05749(15) 0.53213(9) 0.0373(5) Uani 1 1 d . . . . .
H10S H 0.7881 0.0834 0.5089 0.045 Uiso 1 1 calc R U . . .
H10' H 0.7576 0.0048 0.5209 0.045 Uiso 1 1 calc R U . . .
C11S C 0.70600(13) 0.0767(2) 0.58719(10) 0.0571(9) Uani 1 1 d . . . . .
H11S H 0.6865 0.1179 0.6020 0.069 Uiso 1 1 calc R U . . .
H11' H 0.6781 0.0308 0.5854 0.069 Uiso 1 1 calc R U . . .
C12S C 0.70633(12) 0.09857(16) 0.53589(9) 0.0384(6) Uani 1 1 d . . . . .
H12S H 0.7109 0.1538 0.5330 0.046 Uiso 1 1 calc R U . . .
H12' H 0.6645 0.0813 0.5098 0.046 Uiso 1 1 calc R U . . .
O9 O 0.3619(2) 0.8794(2) 0.30561(14) 0.1277(13) Uani 1 1 d . . . . .
C13S C 0.3514(4) 0.7612(4) 0.2737(2) 0.059(2) Uani 0.644(13) 1 d . U P A 1
H13A H 0.3438 0.7076 0.2802 0.070 Uiso 0.644(13) 1 calc R U P A 1
H13B H 0.3812 0.7634 0.2524 0.070 Uiso 0.644(13) 1 calc R U P A 1
C13T C 0.3164(6) 0.7467(5) 0.2883(4) 0.053(3) Uani 0.356(13) 1 d . U P A 2
H13C H 0.3306 0.6992 0.2761 0.063 Uiso 0.356(13) 1 calc R U P A 2
H13D H 0.2861 0.7355 0.3083 0.063 Uiso 0.356(13) 1 calc R U P A 2
C14S C 0.3819(2) 0.7996(2) 0.31899(15) 0.0804(12) Uani 1 1 d . . . . .
H14A H 0.4320 0.7937 0.3303 0.096 Uiso 0.644(13) 1 calc R U P A 1
H14B H 0.3641 0.7814 0.3456 0.096 Uiso 0.644(13) 1 calc R U P A 1
H14C H 0.3930 0.7920 0.3555 0.096 Uiso 0.356(13) 1 calc R U P A 2
H14D H 0.4223 0.7864 0.3093 0.096 Uiso 0.356(13) 1 calc R U P A 2
C15S C 0.2907(2) 0.8710(3) 0.26834(18) 0.0934(14) Uani 1 1 d . . . . .
H15S H 0.2560 0.8782 0.2852 0.112 Uiso 1 1 calc R U . . .
H15' H 0.2830 0.9089 0.2414 0.112 Uiso 1 1 calc R U . . .
C16S C 0.2866(2) 0.7984(2) 0.24874(15) 0.0821(12) Uani 1 1 d . . . . .
H16A H 0.2782 0.8006 0.2122 0.099 Uiso 0.644(13) 1 calc R U P A 1
H16B H 0.2488 0.7703 0.2549 0.099 Uiso 0.644(13) 1 calc R U P A 1
H16C H 0.3108 0.7962 0.2237 0.099 Uiso 0.356(13) 1 calc R U P A 2
H16D H 0.2384 0.7849 0.2319 0.099 Uiso 0.356(13) 1 calc R U P A 2
O10 O 0.39384(7) 0.41798(9) 0.40161(5) 0.0274(3) Uani 1 1 d . . . . .
C17S C 0.40739(11) 0.36102(13) 0.43938(8) 0.0294(5) Uani 1 1 d . . . . .
H17S H 0.4353 0.3814 0.4722 0.035 Uiso 1 1 calc R U . . .
H17' H 0.4316 0.3178 0.4306 0.035 Uiso 1 1 calc R U . . .
C18S C 0.33798(12) 0.33769(15) 0.44058(9) 0.0348(5) Uani 1 1 d . . . . .
H18S H 0.3207 0.3730 0.4609 0.042 Uiso 1 1 calc R U . . .
H18' H 0.3387 0.2860 0.4540 0.042 Uiso 1 1 calc R U . . .
C19S C 0.29557(11) 0.34155(16) 0.38569(9) 0.0387(6) Uani 1 1 d . . . . .
H19S H 0.2913 0.2911 0.3700 0.046 Uiso 1 1 calc R U . . .
H19' H 0.2495 0.3613 0.3817 0.046 Uiso 1 1 calc R U . . .
C20S C 0.33413(11) 0.39484(14) 0.36246(8) 0.0313(5) Uani 1 1 d . . . . .
H20S H 0.3468 0.3690 0.3356 0.038 Uiso 1 1 calc R U . . .
H20' H 0.3057 0.4391 0.3479 0.038 Uiso 1 1 calc R U . . .
O11 O 0.1214(2) 0.7011(2) 0.38203(11) 0.1208(13) Uani 1 1 d . . . . .
C21S C 0.0738(2) 0.7535(2) 0.30585(14) 0.0773(11) Uani 1 1 d . . . . .
H21S H 0.0442 0.7956 0.2886 0.093 Uiso 1 1 calc R U . . .
H21' H 0.0636 0.7086 0.2839 0.093 Uiso 1 1 calc R U . . .
C22S C 0.1448(2) 0.7741(2) 0.31844(19) 0.0876(14) Uani 1 1 d . . . . .
H22S H 0.1514 0.8292 0.3236 0.105 Uiso 1 1 calc R U . . .
H22' H 0.1642 0.7577 0.2923 0.105 Uiso 1 1 calc R U . . .
C23S C 0.0638(2) 0.7376(2) 0.35250(16) 0.0751(11) Uani 1 1 d . . . . .
H23S H 0.0567 0.7850 0.3687 0.090 Uiso 1 1 calc R U . . .
H23' H 0.0233 0.7051 0.3473 0.090 Uiso 1 1 calc R U . . .
C24S C 0.1758(2) 0.7313(2) 0.3666(3) 0.136(3) Uani 1 1 d . . . . .
H24S H 0.2049 0.6899 0.3614 0.164 Uiso 1 1 calc R U . . .
H24' H 0.2044 0.7654 0.3927 0.164 Uiso 1 1 calc R U . . .
O12 O 0.3633(2) 0.1503(3) 0.28295(19) 0.1353(17) Uani 1 1 d . . . . .
C25S C 0.3763(3) 0.1594(2) 0.3340(2) 0.1038(18) Uani 1 1 d . . . . .
H25S H 0.3597 0.2092 0.3412 0.125 Uiso 1 1 calc R U . . .
H25' H 0.4257 0.1560 0.3520 0.125 Uiso 1 1 calc R U . . .
C26S C 0.34058(16) 0.0996(2) 0.34954(13) 0.0660(10) Uani 1 1 d . . . . .
H26S H 0.3293 0.1142 0.3798 0.079 Uiso 1 1 calc R U . . .
H26' H 0.3683 0.0530 0.3567 0.079 Uiso 1 1 calc R U . . .
C27S C 0.27799(17) 0.0885(3) 0.30650(12) 0.0719(10) Uani 1 1 d . . . . .
H27S H 0.2592 0.0372 0.3065 0.086 Uiso 1 1 calc R U . . .
H27' H 0.2428 0.1262 0.3064 0.086 Uiso 1 1 calc R U . . .
C28S C 0.3035(3) 0.0994(4) 0.26390(16) 0.122(2) Uani 1 1 d . . . . .
H28S H 0.2682 0.1227 0.2354 0.146 Uiso 1 1 calc R U . . .
H28' H 0.3172 0.0506 0.2529 0.146 Uiso 1 1 calc R U . . .

loop_
_atom_site_aniso_label
_atom_site_aniso_U_11
_atom_site_aniso_U_22
_atom_site_aniso_U_33
_atom_site_aniso_U_23
_atom_site_aniso_U_13
_atom_site_aniso_U_12
Zr 0.00842(7) 0.00881(8) 0.00875(7) 0.00000(6) 0.00212(5) -0.00053(6)
O1 0.0127(5) 0.0121(6) 0.0158(6) -0.0026(5) 0.0051(5) -0.0013(5)
O2 0.0105(5) 0.0122(6) 0.0129(6) -0.0009(5) 0.0045(4) 0.0007(4)
O3 0.0135(5) 0.0101(6) 0.0115(5) 0.0014(4) 0.0023(4) 0.0001(4)
O4 0.0121(5) 0.0120(6) 0.0097(5) -0.0004(4) 0.0013(4) -0.0007(4)
O5 0.0129(6) 0.0107(6) 0.0148(6) -0.0029(5) 0.0026(5) -0.0009(5)
N1 0.0115(7) 0.0129(7) 0.0135(7) -0.0003(6) 0.0042(5) -0.0027(6)
N2 0.0149(7) 0.0098(7) 0.0137(7) 0.0002(6) 0.0021(6) 0.0004(6)
N3 0.0102(6) 0.0123(7) 0.0120(7) 0.0027(5) 0.0028(5) -0.0007(5)
N4 0.0114(6) 0.0114(7) 0.0127(7) -0.0005(5) 0.0032(5) -0.0006(5)
N5 0.0099(6) 0.0132(7) 0.0108(6) 0.0000(5) 0.0032(5) -0.0007(5)
N6 0.0122(6) 0.0116(7) 0.0116(7) 0.0003(5) 0.0024(5) -0.0003(5)
C11 0.0120(7) 0.0138(9) 0.0110(7) -0.0009(6) 0.0008(6) -0.0003(6)
C12 0.0123(7) 0.0145(9) 0.0082(7) -0.0001(6) 0.0025(6) 0.0012(6)
C13 0.0120(7) 0.0151(9) 0.0125(8) 0.0005(6) 0.0043(6) -0.0002(6)
C14 0.0111(7) 0.0200(9) 0.0147(8) 0.0010(7) 0.0047(6) 0.0005(7)
C15 0.0146(8) 0.0207(10) 0.0176(9) -0.0006(7) 0.0075(7) 0.0044(7)
C16 0.0164(8) 0.0142(9) 0.0144(8) -0.0015(6) 0.0042(6) 0.0015(7)
C17 0.0213(9) 0.0166(9) 0.0232(9) -0.0053(7) 0.0085(7) 0.0024(7)
C171 0.0203(9) 0.0170(10) 0.0376(12) -0.0085(9) 0.0062(9) 0.0014(8)
C172 0.0217(10) 0.0187(11) 0.0545(16) 0.0003(10) 0.0119(10) 0.0051(8)
C173 0.0687(19) 0.0271(13) 0.0300(12) -0.0099(10) 0.0235(13) -0.0001(13)
C18 0.0135(8) 0.0222(10) 0.0249(10) 0.0001(8) 0.0098(7) 0.0011(7)
C181 0.0183(9) 0.0305(12) 0.0444(13) -0.0018(10) 0.0189(9) 0.0004(9)
C182 0.0218(9) 0.0275(11) 0.0258(10) 0.0021(8) 0.0142(8) -0.0025(8)
C183 0.0130(8) 0.0280(11) 0.0284(11) 0.0011(9) 0.0027(8) -0.0009(8)
C19 0.0110(7) 0.0166(9) 0.0109(8) 0.0019(6) 0.0030(6) -0.0025(6)
C21 0.0104(7) 0.0116(8) 0.0123(7) 0.0001(6) 0.0043(6) -0.0003(6)
C22 0.0087(7) 0.0144(8) 0.0095(7) 0.0001(6) 0.0032(6) -0.0003(6)
C23 0.0109(7) 0.0120(8) 0.0120(8) -0.0004(6) 0.0031(6) -0.0004(6)
C24 0.0116(7) 0.0140(8) 0.0113(8) 0.0007(6) 0.0019(6) 0.0010(6)
C25 0.0124(7) 0.0162(9) 0.0091(8) -0.0020(6) 0.0009(6) -0.0004(6)
C26 0.0118(7) 0.0114(8) 0.0136(8) -0.0020(6) 0.0046(6) -0.0011(6)
C27 0.0181(8) 0.0121(8) 0.0130(8) -0.0024(7) 0.0037(6) -0.0022(7)
C271 0.0235(10) 0.0176(10) 0.0339(12) -0.0059(8) 0.0106(9) 0.0019(8)
C272 0.0469(13) 0.0164(11) 0.0169(9) -0.0055(8) 0.0034(9) -0.0022(9)
C273 0.0299(11) 0.0209(11) 0.0273(11) -0.0050(8) 0.0131(9) -0.0091(8)
C28 0.0176(8) 0.0138(9) 0.0124(8) 0.0007(7) 0.0021(6) 0.0022(7)
C281 0.0313(11) 0.0212(10) 0.0113(9) 0.0002(7) -0.0024(8) 0.0068(9)
C282 0.0162(8) 0.0169(9) 0.0195(9) 0.0004(8) 0.0015(7) 0.0032(7)
C283 0.0274(10) 0.0224(10) 0.0205(10) 0.0052(8) 0.0117(8) 0.0029(8)
C29 0.0119(7) 0.0136(9) 0.0140(8) 0.0013(7) 0.0040(6) 0.0013(6)
C31 0.0164(8) 0.0113(8) 0.0135(8) -0.0012(6) 0.0065(6) -0.0045(6)
C32 0.0146(8) 0.0140(9) 0.0113(8) -0.0006(6) 0.0043(6) -0.0042(6)
C33 0.0191(8) 0.0137(9) 0.0149(8) -0.0020(7) 0.0063(7) -0.0026(7)
C34 0.0244(9) 0.0145(10) 0.0226(9) -0.0070(7) 0.0035(8) -0.0064(7)
C35 0.0201(9) 0.0228(11) 0.0214(10) -0.0052(8) -0.0004(8) -0.0057(8)
C36 0.0157(8) 0.0189(9) 0.0171(9) -0.0001(7) 0.0026(7) -0.0018(7)
C41 0.0171(8) 0.0112(8) 0.0135(8) -0.0001(6) 0.0055(6) -0.0009(6)
C42 0.0192(9) 0.0167(9) 0.0200(9) -0.0020(7) 0.0018(7) 0.0018(7)
C43 0.0225(9) 0.0173(10) 0.0258(10) -0.0015(8) 0.0020(8) 0.0070(8)
C44 0.0260(10) 0.0121(9) 0.0237(10) -0.0035(7) 0.0073(8) 0.0010(7)
C45 0.0209(8) 0.0117(8) 0.0144(8) -0.0018(6) 0.0065(7) -0.0015(7)
C46 0.0164(8) 0.0118(8) 0.0126(8) 0.0007(6) 0.0057(6) 0.0011(6)
C51 0.0146(8) 0.0115(8) 0.0134(8) 0.0019(6) 0.0055(6) 0.0008(6)
C52 0.0158(8) 0.0133(9) 0.0160(8) -0.0001(7) 0.0045(7) 0.0006(7)
C53 0.0156(8) 0.0134(9) 0.0157(8) -0.0005(7) 0.0047(7) -0.0018(7)
C54 0.0129(7) 0.0122(8) 0.0112(7) 0.0010(6) 0.0038(6) -0.0023(6)
C61 0.0105(7) 0.0153(9) 0.0130(8) 0.0009(6) 0.0037(6) -0.0009(6)
C62 0.0114(7) 0.0175(9) 0.0233(9) -0.0014(7) 0.0062(7) -0.0014(7)
C63 0.0115(8) 0.0165(9) 0.0248(9) -0.0010(7) 0.0061(7) 0.0013(7)
C64 0.0119(7) 0.0142(9) 0.0136(8) -0.0001(6) 0.0046(6) 0.0014(6)
C71 0.0134(8) 0.0119(8) 0.0109(7) -0.0005(6) 0.0054(6) -0.0003(6)
C72 0.0155(8) 0.0122(9) 0.0154(8) -0.0010(7) 0.0066(6) -0.0005(7)
C73 0.0153(8) 0.0143(9) 0.0120(8) -0.0018(6) 0.0054(6) -0.0033(7)
C74 0.0137(8) 0.0136(8) 0.0092(7) -0.0019(6) 0.0046(6) -0.0022(6)
C81 0.0127(7) 0.0165(9) 0.0099(7) -0.0002(6) 0.0015(6) 0.0000(6)
C82 0.0157(8) 0.0184(9) 0.0143(8) 0.0004(7) -0.0013(7) -0.0001(7)
C83 0.0159(8) 0.0174(9) 0.0163(8) 0.0041(7) -0.0005(7) 0.0023(7)
C84 0.0135(7) 0.0153(9) 0.0126(8) 0.0025(7) 0.0031(6) 0.0009(7)
C91 0.0193(9) 0.0136(9) 0.0180(9) -0.0022(7) -0.0046(7) 0.0004(7)
C92 0.0269(11) 0.0256(12) 0.0401(13) 0.0129(10) -0.0029(10) -0.0041(9)
C93 0.0551(17) 0.0219(12) 0.0500(16) 0.0175(12) -0.0219(13) -0.0141(12)
C94 0.0602(18) 0.0171(12) 0.0476(16) -0.0118(11) -0.0351(14) 0.0151(12)
C95 0.0574(18) 0.0553(19) 0.0343(14) -0.0139(13) -0.0113(12) 0.0414(15)
C96 0.0374(13) 0.0465(15) 0.0260(11) -0.0006(11) 0.0026(10) 0.0250(11)
C101 0.0116(7) 0.0121(8) 0.0178(8) -0.0016(7) 0.0060(6) -0.0012(6)
C102 0.0131(8) 0.0148(9) 0.0190(9) 0.0003(7) 0.0056(7) 0.0004(7)
C103 0.0118(8) 0.0200(10) 0.0207(9) -0.0036(7) 0.0027(7) -0.0004(7)
C104 0.0144(8) 0.0168(9) 0.0278(10) -0.0051(8) 0.0080(7) -0.0049(7)
C105 0.0218(9) 0.0167(9) 0.0244(10) 0.0015(8) 0.0099(8) -0.0048(7)
C106 0.0164(8) 0.0171(9) 0.0170(9) 0.0006(7) 0.0040(7) -0.0017(7)
C111 0.0115(8) 0.0121(9) 0.0266(9) -0.0005(7) 0.0079(7) -0.0005(6)
C112 0.0182(9) 0.0216(10) 0.0301(11) 0.0070(8) 0.0082(8) 0.0017(8)
C113 0.0204(10) 0.0262(12) 0.0524(15) 0.0188(11) 0.0104(10) 0.0054(9)
C114 0.0220(10) 0.0145(10) 0.0790(19) 0.0041(11) 0.0246(11) 0.0047(8)
C115 0.0242(10) 0.0185(11) 0.0614(16) -0.0155(11) 0.0226(11) -0.0055(8)
C116 0.0165(9) 0.0197(10) 0.0335(11) -0.0075(8) 0.0101(8) -0.0029(7)
C121 0.0155(8) 0.0139(9) 0.0124(8) 0.0008(6) -0.0001(6) -0.0025(7)
C122 0.0204(9) 0.0193(10) 0.0150(8) -0.0010(7) 0.0017(7) -0.0009(7)
C123 0.0316(11) 0.0196(10) 0.0165(9) -0.0043(8) -0.0025(8) -0.0056(8)
C124 0.0230(10) 0.0244(11) 0.0216(10) 0.0030(8) -0.0065(8) -0.0105(8)
C125 0.0154(9) 0.0267(11) 0.0223(10) 0.0060(8) -0.0003(7) -0.0027(8)
C126 0.0169(8) 0.0187(9) 0.0150(8) 0.0011(7) 0.0017(7) -0.0004(7)
C1 0.0204(8) 0.0117(8) 0.0177(8) -0.0035(7) 0.0061(7) -0.0023(7)
C2 0.0292(11) 0.0145(10) 0.0315(11) 0.0012(8) 0.0062(9) -0.0049(8)
C3 0.0294(11) 0.0265(11) 0.0209(10) -0.0094(8) 0.0081(8) 0.0003(9)
C4 0.0128(7) 0.0135(9) 0.0122(8) 0.0006(6) 0.0036(6) -0.0024(6)
C5 0.0135(8) 0.0140(9) 0.0125(8) -0.0005(6) 0.0047(6) 0.0002(6)
C6 0.0146(8) 0.0145(9) 0.0087(7) -0.0017(6) 0.0031(6) -0.0030(6)
C7 0.0140(8) 0.0133(9) 0.0141(8) 0.0015(7) 0.0031(6) 0.0009(6)
O6 0.0293(9) 0.0678(14) 0.0485(11) -0.0266(10) 0.0069(8) 0.0089(9)
C1S 0.0348(12) 0.0404(14) 0.0219(10) 0.0005(9) 0.0095(9) 0.0080(10)
C2S 0.0358(12) 0.0445(15) 0.0301(12) 0.0120(10) 0.0162(10) 0.0083(11)
C3S 0.0629(18) 0.0514(17) 0.0258(12) -0.0048(11) 0.0164(12) -0.0086(14)
C4S 0.0327(13) 0.083(2) 0.0314(13) 0.0174(14) 0.0035(10) -0.0079(14)
O7 0.0420(9) 0.0286(8) 0.0246(8) 0.0017(6) 0.0146(7) 0.0127(7)
C5S 0.0377(12) 0.0260(11) 0.0273(11) 0.0029(9) 0.0113(9) 0.0062(9)
C6S 0.0608(16) 0.0342(13) 0.0290(12) -0.0016(10) 0.0235(11) -0.0022(12)
C7S 0.0636(18) 0.0346(14) 0.0652(18) 0.0074(13) 0.0467(16) 0.0154(13)
C8S 0.0520(15) 0.0371(14) 0.0386(13) 0.0048(11) 0.0196(12) 0.0227(12)
O8 0.0326(9) 0.0755(14) 0.0302(9) 0.0062(9) 0.0067(7) 0.0139(9)
C9S 0.0273(11) 0.0343(13) 0.0426(13) -0.0026(10) 0.0102(10) 0.0035(9)
C10S 0.0430(13) 0.0363(14) 0.0330(12) 0.0062(10) 0.0128(10) 0.0060(11)
C11S 0.0299(13) 0.102(3) 0.0398(15) 0.0191(16) 0.0116(11) 0.0165(15)
C12S 0.0329(12) 0.0436(15) 0.0346(13) 0.0052(11) 0.0053(10) 0.0048(11)
O9 0.131(3) 0.136(3) 0.112(3) 0.004(2) 0.033(2) -0.024(3)
C13S 0.074(5) 0.050(3) 0.044(3) -0.009(2) 0.007(3) 0.015(3)
C13T 0.044(5) 0.046(5) 0.055(6) 0.012(4) -0.002(4) -0.003(4)
C14S 0.088(3) 0.079(3) 0.065(2) 0.015(2) 0.011(2) 0.019(2)
C15S 0.068(3) 0.090(3) 0.105(3) 0.030(3) 0.003(2) 0.008(2)
C16S 0.078(3) 0.085(3) 0.063(2) -0.011(2) -0.0070(19) 0.012(2)
O10 0.0234(7) 0.0305(8) 0.0266(7) 0.0038(6) 0.0055(6) -0.0106(6)
C17S 0.0262(10) 0.0316(12) 0.0272(11) 0.0060(9) 0.0040(8) -0.0044(9)
C18S 0.0335(12) 0.0388(14) 0.0348(12) 0.0061(10) 0.0149(10) -0.0088(10)
C19S 0.0229(10) 0.0486(16) 0.0415(13) 0.0129(12) 0.0061(10) -0.0103(10)
C20S 0.0213(10) 0.0379(13) 0.0310(11) 0.0059(10) 0.0031(8) -0.0085(9)
O11 0.165(4) 0.105(3) 0.0571(17) 0.0247(17) -0.014(2) -0.008(3)
C21S 0.078(3) 0.081(3) 0.064(2) 0.016(2) 0.0099(19) -0.008(2)
C22S 0.086(3) 0.069(3) 0.129(4) -0.028(3) 0.065(3) -0.019(2)
C23S 0.090(3) 0.062(2) 0.090(3) 0.013(2) 0.051(2) 0.007(2)
C24S 0.051(2) 0.035(2) 0.252(7) -0.030(3) -0.052(3) 0.0007(17)
O12 0.111(3) 0.161(4) 0.160(4) 0.101(3) 0.080(3) 0.034(3)
C25S 0.102(4) 0.056(3) 0.182(6) -0.012(3) 0.086(4) -0.009(2)
C26S 0.0434(16) 0.095(3) 0.064(2) -0.0295(19) 0.0230(15) -0.0099(17)
C27S 0.0534(19) 0.104(3) 0.054(2) -0.013(2) 0.0112(15) -0.0035(19)
C28S 0.145(5) 0.165(6) 0.054(3) -0.016(3) 0.028(3) 0.047(4)

loop_
_atom_type_symbol
_atom_type_description
_atom_type_scat_dispersion_real
_atom_type_scat_dispersion_imag
_atom_type_scat_source
C C 0.0033 0.0016 'International Tables Vol C Tables 4.2.6.8 and 6.1.1.4'
H H 0.0000 0.0000 'International Tables Vol C Tables 4.2.6.8 and 6.1.1.4'
N N 0.0061 0.0033 'International Tables Vol C Tables 4.2.6.8 and 6.1.1.4'
O O 0.0106 0.0060 'International Tables Vol C Tables 4.2.6.8 and 6.1.1.4'
Zr Zr -2.9673 0.5597 'International Tables Vol C Tables 4.2.6.8 and 6.1.1.4'

loop_
_geom_angle_atom_site_label_1
_geom_angle_atom_site_label_2
_geom_angle_atom_site_label_3
_geom_angle
_geom_angle_site_symmetry_1
_geom_angle_site_symmetry_3
_geom_angle_publ_flag
O1 Zr O3 75.84(5) . . ?
O1 Zr O2 70.16(5) . . ?
O3 Zr O2 113.96(4) . . ?
O1 Zr O4 110.70(5) . . ?
O3 Zr O4 70.73(4) . . ?
O2 Zr O4 71.14(4) . . ?
O1 Zr N3 81.20(5) . . ?
O3 Zr N3 77.02(5) . . ?
O2 Zr N3 144.58(5) . . ?
O4 Zr N3 140.95(4) . . ?
O1 Zr N5 137.16(5) . . ?
O3 Zr N5 141.42(5) . . ?
O2 Zr N5 73.50(5) . . ?
O4 Zr N5 77.17(5) . . ?
N3 Zr N5 120.00(5) . . ?
O1 Zr N6 77.13(5) . . ?
O3 Zr N6 143.55(5) . . ?
O2 Zr N6 78.50(5) . . ?
O4 Zr N6 142.89(5) . . ?
N3 Zr N6 75.08(5) . . ?
N5 Zr N6 74.07(5) . . ?
O1 Zr N4 147.57(5) . . ?
O3 Zr N4 77.63(5) . . ?
O2 Zr N4 139.07(5) . . ?
O4 Zr N4 77.13(5) . . ?
N3 Zr N4 74.92(5) . . ?
N5 Zr N4 74.79(5) . . ?
N6 Zr N4 116.36(5) . . ?
C11 O1 Zr 122.21(11) . . ?
C12 O2 Zr 118.31(11) . . ?
C21 O3 Zr 121.58(11) . . ?
C22 O4 Zr 117.33(11) . . ?
C46 O5 C32 117.83(13) . . ?
C19 N1 C31 123.45(15) . . ?
C19 N1 H1 116.2(15) . . ?
C31 N1 H1 119.9(15) . . ?
C29 N2 C41 122.09(15) . . ?
C29 N2 H2 114.6(16) . . ?
C41 N2 H2 123.0(16) . . ?
C51 N3 C54 105.09(14) . . ?
C51 N3 Zr 123.34(11) . . ?
C54 N3 Zr 124.49(11) . . ?
C64 N4 C61 105.72(14) . . ?
C64 N4 Zr 125.77(11) . . ?
C61 N4 Zr 126.73(11) . . ?
C71 N5 C74 105.19(14) . . ?
C71 N5 Zr 123.38(10) . . ?
C74 N5 Zr 123.81(11) . . ?
C81 N6 C84 105.64(14) . . ?
C81 N6 Zr 126.31(11) . . ?
C84 N6 Zr 125.74(11) . . ?
O1 C11 C16 127.91(16) . . ?
O1 C11 C12 113.71(15) . . ?
C16 C11 C12 118.24(16) . . ?
O2 C12 C13 122.39(16) . . ?
O2 C12 C11 114.64(15) . . ?
C13 C12 C11 122.95(15) . . ?
C19 C13 C12 118.68(15) . . ?
C19 C13 C14 123.49(16) . . ?
C12 C13 C14 117.82(16) . . ?
C15 C14 C13 116.50(16) . . ?
C15 C14 C18 120.18(16) . . ?
C13 C14 C18 123.30(16) . . ?
C14 C15 C16 126.83(17) . . ?
C14 C15 H15 117.4(13) . . ?
C16 C15 H15 115.7(13) . . ?
C11 C16 C15 117.56(16) . . ?
C11 C16 C17 126.04(16) . . ?
C15 C16 C17 116.28(16) . . ?
C171 C17 C172 107.94(17) . . ?
C171 C17 C173 107.94(19) . . ?
C172 C17 C173 108.3(2) . . ?
C171 C17 C16 114.26(16) . . ?
C172 C17 C16 110.49(16) . . ?
C173 C17 C16 107.78(17) . . ?
C17 C171 H17A 111.5(15) . . ?
C17 C171 H17B 105.9(15) . . ?
H17A C171 H17B 109(2) . . ?
C17 C171 H17C 113.2(15) . . ?
H17A C171 H17C 107(2) . . ?
H17B C171 H17C 110(2) . . ?
C17 C172 H17D 110.8(15) . . ?
C17 C172 H17E 110.8(15) . . ?
H17D C172 H17E 107(2) . . ?
C17 C172 H17F 112.0(16) . . ?
H17D C172 H17F 109(2) . . ?
H17E C172 H17F 107(2) . . ?
C17 C173 H17G 109.3(18) . . ?
C17 C173 H17H 112.9(19) . . ?
H17G C173 H17H 110(3) . . ?
C17 C173 H17I 110.1(17) . . ?
H17G C173 H17I 109(2) . . ?
H17H C173 H17I 106(2) . . ?
C181 C18 C182 105.44(17) . . ?
C181 C18 C183 105.94(16) . . ?
C182 C18 C183 111.89(17) . . ?
C181 C18 C14 111.75(17) . . ?
C182 C18 C14 110.71(15) . . ?
C183 C18 C14 110.92(16) . . ?
C18 C181 H18A 111.6(14) . . ?
C18 C181 H18B 112.1(14) . . ?
H18A C181 H18B 109(2) . . ?
C18 C181 H18C 107.7(15) . . ?
H18A C181 H18C 107(2) . . ?
H18B C181 H18C 110(2) . . ?
C18 C182 H18D 115.1(14) . . ?
C18 C182 H18E 110.2(15) . . ?
H18D C182 H18E 107(2) . . ?
C18 C182 H18F 108.8(14) . . ?
H18D C182 H18F 106.2(19) . . ?
H18E C182 H18F 109(2) . . ?
C18 C183 H18G 114.7(13) . . ?
C18 C183 H18H 110.3(15) . . ?
H18G C183 H18H 107(2) . . ?
C18 C183 H18I 111.5(15) . . ?
H18G C183 H18I 105(2) . . ?
H18H C183 H18I 108(2) . . ?
N1 C19 C13 125.01(16) . . ?
N1 C19 H19 114.1(13) . . ?
C13 C19 H19 120.8(13) . . ?
O3 C21 C26 126.57(16) . . ?
O3 C21 C22 114.60(14) . . ?
C26 C21 C22 118.70(15) . . ?
O4 C22 C21 115.63(15) . . ?
O4 C22 C23 122.50(15) . . ?
C21 C22 C23 121.79(15) . . ?
C29 C23 C22 119.00(15) . . ?
C29 C23 C24 122.14(15) . . ?
C22 C23 C24 118.86(15) . . ?
C25 C24 C23 116.40(15) . . ?
C25 C24 C28 120.76(15) . . ?
C23 C24 C28 122.82(15) . . ?
C24 C25 C26 125.91(16) . . ?
C24 C25 H25 118.4(13) . . ?
C26 C25 H25 115.7(13) . . ?
C21 C26 C25 118.15(16) . . ?
C21 C26 C27 121.42(15) . . ?
C25 C26 C27 120.39(15) . . ?
C273 C27 C272 108.26(16) . . ?
C273 C27 C26 109.48(15) . . ?
C272 C27 C26 112.92(15) . . ?
C273 C27 C271 109.42(17) . . ?
C272 C27 C271 107.77(17) . . ?
C26 C27 C271 108.93(15) . . ?
C27 C271 H27A 109.1(14) . . ?
C27 C271 H27B 109.4(15) . . ?
H27A C271 H27B 105(2) . . ?
C27 C271 H27C 113.6(16) . . ?
H27A C271 H27C 109(2) . . ?
H27B C271 H27C 111(2) . . ?
C27 C272 H27D 111.1(15) . . ?
C27 C272 H27E 111.8(15) . . ?
H27D C272 H27E 109(2) . . ?
C27 C272 H27F 108.6(14) . . ?
H27D C272 H27F 110(2) . . ?
H27E C272 H27F 107(2) . . ?
C27 C273 H27G 111.3(15) . . ?
C27 C273 H27H 109.2(15) . . ?
H27G C273 H27H 113(2) . . ?
C27 C273 H27I 108.2(15) . . ?
H27G C273 H27I 107(2) . . ?
H27H C273 H27I 108(2) . . ?
C281 C28 C283 106.06(16) . . ?
C281 C28 C24 110.52(15) . . ?
C283 C28 C24 111.64(15) . . ?
C281 C28 C282 105.70(15) . . ?
C283 C28 C282 110.72(16) . . ?
C24 C28 C282 111.88(15) . . ?
C28 C281 H28A 110.8(14) . . ?
C28 C281 H28B 108.2(15) . . ?
H28A C281 H28B 107(2) . . ?
C28 C281 H28C 112.2(13) . . ?
H28A C281 H28C 110.6(19) . . ?
H28B C281 H28C 108(2) . . ?
C28 C282 H28D 109.6(15) . . ?
C28 C282 H28E 114.9(14) . . ?
H28D C282 H28E 107(2) . . ?
C28 C282 H28F 111.6(16) . . ?
H28D C282 H28F 108(2) . . ?
H28E C282 H28F 105(2) . . ?
C28 C283 H28G 114.0(13) . . ?
C28 C283 H28H 111.2(14) . . ?
H28G C283 H28H 106.1(19) . . ?
C28 C283 H28I 108.9(14) . . ?
H28G C283 H28I 108.3(19) . . ?
H28H C283 H28I 108(2) . . ?
N2 C29 C23 125.46(16) . . ?
N2 C29 H29 113.3(13) . . ?
C23 C29 H29 121.2(13) . . ?
C36 C31 C32 119.33(16) . . ?
C36 C31 N1 120.64(16) . . ?
C32 C31 N1 119.99(15) . . ?
O5 C32 C33 123.41(16) . . ?
O5 C32 C31 115.02(15) . . ?
C33 C32 C31 121.57(16) . . ?
C32 C33 C34 117.59(17) . . ?
C32 C33 C1 122.47(15) . . ?
C34 C33 C1 119.93(16) . . ?
C35 C34 C33 121.43(18) . . ?
C35 C34 H34 120.0(13) . . ?
C33 C34 H34 118.6(12) . . ?
C34 C35 C36 120.11(17) . . ?
C34 C35 H35 120.2(14) . . ?
C36 C35 H35 119.6(14) . . ?
C35 C36 C31 119.95(18) . . ?
C35 C36 H36 122.0(14) . . ?
C31 C36 H36 118.0(14) . . ?
C42 C41 C46 119.66(17) . . ?
C42 C41 N2 121.27(16) . . ?
C46 C41 N2 119.06(15) . . ?
C41 C42 C43 119.78(17) . . ?
C41 C42 H42 118.9(14) . . ?
C43 C42 H42 121.3(14) . . ?
C44 C43 C42 119.82(18) . . ?
C44 C43 H43 120.5(15) . . ?
C42 C43 H43 119.4(15) . . ?
C43 C44 C45 121.77(18) . . ?
C43 C44 H44 118.2(13) . . ?
C45 C44 H44 120.0(13) . . ?
C46 C45 C44 117.61(16) . . ?
C46 C45 C1 121.76(16) . . ?
C44 C45 C1 120.58(16) . . ?
O5 C46 C45 124.19(15) . . ?
O5 C46 C41 114.52(15) . . ?
C45 C46 C41 121.29(16) . . ?
N3 C51 C7 124.65(16) . . ?
N3 C51 C52 110.58(15) . . ?
C7 C51 C52 124.16(16) . . ?
C53 C52 C51 106.75(16) . . ?
C53 C52 H52 128.9(13) . . ?
C51 C52 H52 124.2(13) . . ?
C52 C53 C54 107.07(16) . . ?
C52 C53 H53 128.5(13) . . ?
C54 C53 H53 124.4(13) . . ?
N3 C54 C4 125.03(16) . . ?
N3 C54 C53 110.06(15) . . ?
C4 C54 C53 124.55(15) . . ?
N4 C61 C4 126.32(15) . . ?
N4 C61 C62 110.12(15) . . ?
C4 C61 C62 123.43(16) . . ?
C63 C62 C61 107.03(16) . . ?
C63 C62 H62 128.4(13) . . ?
C61 C62 H62 124.5(13) . . ?
C62 C63 C64 107.07(16) . . ?
C62 C63 H63 128.4(14) . . ?
C64 C63 H63 124.5(14) . . ?
N4 C64 C5 126.70(15) . . ?
N4 C64 C63 110.04(15) . . ?
C5 C64 C63 123.10(16) . . ?
N5 C71 C5 125.21(16) . . ?
N5 C71 C72 110.24(14) . . ?
C5 C71 C72 124.37(16) . . ?
C73 C72 C71 107.10(16) . . ?
C73 C72 H72 128.0(13) . . ?
C71 C72 H72 124.8(13) . . ?
C72 C73 C74 107.14(15) . . ?
C72 C73 H73 126.6(13) . . ?
C74 C73 H73 126.2(13) . . ?
N5 C74 C6 124.93(16) . . ?
N5 C74 C73 110.10(15) . . ?
C6 C74 C73 124.83(15) . . ?
N6 C81 C6 126.39(15) . . ?
N6 C81 C82 110.07(15) . . ?
C6 C81 C82 123.44(16) . . ?
C83 C82 C81 107.08(15) . . ?
C83 C82 H82 128.0(14) . . ?
C81 C82 H82 124.8(14) . . ?
C82 C83 C84 106.97(16) . . ?
C82 C83 H83 128.2(14) . . ?
C84 C83 H83 124.8(14) . . ?
N6 C84 C7 126.86(15) . . ?
N6 C84 C83 110.22(15) . . ?
C7 C84 C83 122.89(16) . . ?
C92 C91 C96 118.4(2) . . ?
C92 C91 C7 120.35(19) . . ?
C96 C91 C7 121.2(2) . . ?
C91 C92 C93 120.6(3) . . ?
C91 C92 H92 119.9(16) . . ?
C93 C92 H92 119.4(16) . . ?
C94 C93 C92 120.6(3) . . ?
C94 C93 H93 124(2) . . ?
C92 C93 H93 115(2) . . ?
C93 C94 C95 119.8(2) . . ?
C93 C94 H94 122(2) . . ?
C95 C94 H94 118.0(19) . . ?
C94 C95 C96 120.5(3) . . ?
C94 C95 H95 120(2) . . ?
C96 C95 H95 119(2) . . ?
C91 C96 C95 120.2(3) . . ?
C91 C96 H96 118.5(18) . . ?
C95 C96 H96 121.3(18) . . ?
C102 C101 C106 118.20(16) . . ?
C102 C101 C4 121.86(16) . . ?
C106 C101 C4 119.93(15) . . ?
C103 C102 C101 120.86(17) . . ?
C103 C102 H102 118.6(13) . . ?
C101 C102 H102 120.5(13) . . ?
C104 C103 C102 120.06(17) . . ?
C104 C103 H103 120.8(13) . . ?
C102 C103 H103 119.1(13) . . ?
C103 C104 C105 119.85(17) . . ?
C103 C104 H104 119.5(14) . . ?
C105 C104 H104 120.6(14) . . ?
C106 C105 C104 120.08(18) . . ?
C106 C105 H105 120.1(14) . . ?
C104 C105 H105 119.8(14) . . ?
C105 C106 C101 120.87(17) . . ?
C105 C106 H106 119.1(14) . . ?
C101 C106 H106 119.9(14) . . ?
C112 C111 C116 118.24(18) . . ?
C112 C111 C5 120.58(17) . . ?
C116 C111 C5 121.16(17) . . ?
C111 C112 C113 120.6(2) . . ?
C111 C112 H112 119.9(14) . . ?
C113 C112 H112 119.5(14) . . ?
C114 C113 C112 120.3(2) . . ?
C114 C113 H113 120.2(16) . . ?
C112 C113 H113 119.5(16) . . ?
C115 C114 C113 119.6(2) . . ?
C115 C114 H114 120.6(16) . . ?
C113 C114 H114 119.7(16) . . ?
C114 C115 C116 120.4(2) . . ?
C114 C115 H115 120.6(16) . . ?
C116 C115 H115 119.0(16) . . ?
C115 C116 C111 120.8(2) . . ?
C115 C116 H116 120.0(13) . . ?
C111 C116 H116 119.2(13) . . ?
C122 C121 C126 118.03(16) . . ?
C122 C121 C6 123.17(16) . . ?
C126 C121 C6 118.78(16) . . ?
C123 C122 C121 120.44(19) . . ?
C123 C122 H122 121.4(13) . . ?
C121 C122 H122 118.1(13) . . ?
C124 C123 C122 120.72(19) . . ?
C124 C123 H123 120.9(14) . . ?
C122 C123 H123 118.3(14) . . ?
C125 C124 C123 119.49(18) . . ?
C125 C124 H124 120.4(16) . . ?
C123 C124 H124 120.1(16) . . ?
C124 C125 C126 120.2(2) . . ?
C124 C125 H125 121.8(14) . . ?
C126 C125 H125 118.1(14) . . ?
C125 C126 C121 121.17(19) . . ?
C125 C126 H126 119.6(14) . . ?
C121 C126 H126 119.2(14) . . ?
C45 C1 C33 110.17(15) . . ?
C45 C1 C2 110.08(15) . . ?
C33 C1 C2 109.82(16) . . ?
C45 C1 C3 108.09(16) . . ?
C33 C1 C3 109.06(16) . . ?
C2 C1 C3 109.59(17) . . ?
C1 C2 H2A 112.1(14) . . ?
C1 C2 H2B 111.5(15) . . ?
H2A C2 H2B 106(2) . . ?
C1 C2 H2C 109.7(15) . . ?
H2A C2 H2C 109(2) . . ?
H2B C2 H2C 108(2) . . ?
C1 C3 H3A 110.0(15) . . ?
C1 C3 H3B 109.1(14) . . ?
H3A C3 H3B 108(2) . . ?
C1 C3 H3C 110.5(14) . . ?
H3A C3 H3C 110(2) . . ?
H3B C3 H3C 110(2) . . ?
C54 C4 C61 124.15(15) . . ?
C54 C4 C101 117.56(15) . . ?
C61 C4 C101 117.89(15) . . ?
C64 C5 C71 124.14(16) . . ?
C64 C5 C111 117.42(15) . . ?
C71 C5 C111 118.23(16) . . ?
C74 C6 C81 123.62(15) . . ?
C74 C6 C121 120.36(16) . . ?
C81 C6 C121 116.00(15) . . ?
C51 C7 C84 124.19(16) . . ?
C51 C7 C91 118.00(16) . . ?
C84 C7 C91 117.33(15) . . ?
C1S O6 C4S 108.5(2) . . ?
O6 C1S C2S 106.8(2) . . ?
O6 C1S H1S 110.4 . . ?
C2S C1S H1S 110.4 . . ?
O6 C1S H1' 110.4 . . ?
C2S C1S H1' 110.4 . . ?
H1S C1S H1' 108.6 . . ?
C1S C2S C3S 101.9(2) . . ?
C1S C2S H2S 111.4 . . ?
C3S C2S H2S 111.4 . . ?
C1S C2S H2' 111.4 . . ?
C3S C2S H2' 111.4 . . ?
H2S C2S H2' 109.2 . . ?
C4S C3S C2S 103.7(2) . . ?
C4S C3S H3S 111.0 . . ?
C2S C3S H3S 111.0 . . ?
C4S C3S H3' 111.0 . . ?
C2S C3S H3' 111.0 . . ?
H3S C3S H3' 109.0 . . ?
O6 C4S C3S 108.0(2) . . ?
O6 C4S H4S 110.1 . . ?
C3S C4S H4S 110.1 . . ?
O6 C4S H4' 110.1 . . ?
C3S C4S H4' 110.1 . . ?
H4S C4S H4' 108.4 . . ?
C5S O7 C8S 108.52(17) . . ?
O7 C5S C6S 106.74(18) . . ?
O7 C5S H5S 110.4 . . ?
C6S C5S H5S 110.4 . . ?
O7 C5S H5' 110.4 . . ?
C6S C5S H5' 110.4 . . ?
H5S C5S H5' 108.6 . . ?
C5S C6S C7S 101.7(2) . . ?
C5S C6S H6S 111.4 . . ?
C7S C6S H6S 111.4 . . ?
C5S C6S H6' 111.4 . . ?
C7S C6S H6' 111.4 . . ?
H6S C6S H6' 109.3 . . ?
C8S C7S C6S 101.9(2) . . ?
C8S C7S H7S 111.4 . . ?
C6S C7S H7S 111.4 . . ?
C8S C7S H7' 111.4 . . ?
C6S C7S H7' 111.4 . . ?
H7S C7S H7' 109.3 . . ?
O7 C8S C7S 106.6(2) . . ?
O7 C8S H8S 110.4 . . ?
C7S C8S H8S 110.4 . . ?
O7 C8S H8' 110.4 . . ?
C7S C8S H8' 110.4 . . ?
H8S C8S H8' 108.6 . . ?
C11S O8 C9S 109.34(18) . . ?
O8 C9S C10S 106.38(19) . . ?
O8 C9S H9S 110.5 . . ?
C10S C9S H9S 110.5 . . ?
O8 C9S H9' 110.5 . . ?
C10S C9S H9' 110.5 . . ?
H9S C9S H9' 108.6 . . ?
C12S C10S C9S 102.5(2) . . ?
C12S C10S H10S 111.3 . . ?
C9S C10S H10S 111.3 . . ?
C12S C10S H10' 111.3 . . ?
C9S C10S H10' 111.3 . . ?
H10S C10S H10' 109.2 . . ?
O8 C11S C12S 107.5(2) . . ?
O8 C11S H11S 110.2 . . ?
C12S C11S H11S 110.2 . . ?
O8 C11S H11' 110.2 . . ?
C12S C11S H11' 110.2 . . ?
H11S C11S H11' 108.5 . . ?
C11S C12S C10S 102.1(2) . . ?
C11S C12S H12S 111.4 . . ?
C10S C12S H12S 111.4 . . ?
C11S C12S H12' 111.4 . . ?
C10S C12S H12' 111.4 . . ?
H12S C12S H12' 109.2 . . ?
C14S O9 C15S 102.3(3) . . ?
C14S C13S C16S 107.2(4) . . ?
C14S C13S H13A 110.3 . . ?
C16S C13S H13A 110.3 . . ?
C14S C13S H13B 110.3 . . ?
C16S C13S H13B 110.3 . . ?
H13A C13S H13B 108.5 . . ?
C16S C13T C14S 97.2(6) . . ?
C16S C13T H13C 112.3 . . ?
C14S C13T H13C 112.3 . . ?
C16S C13T H13D 112.3 . . ?
C14S C13T H13D 112.3 . . ?
H13C C13T H13D 109.9 . . ?
C13S C14S O9 102.8(4) . . ?
O9 C14S C13T 106.9(4) . . ?
C13S C14S H14A 111.2 . . ?
O9 C14S H14A 111.2 . . ?
C13S C14S H14B 111.2 . . ?
O9 C14S H14B 111.2 . . ?
H14A C14S H14B 109.1 . . ?
O9 C14S H14C 110.3 . . ?
C13T C14S H14C 110.3 . . ?
O9 C14S H14D 110.3 . . ?
C13T C14S H14D 110.3 . . ?
H14C C14S H14D 108.6 . . ?
C16S C15S O9 106.8(4) . . ?
C16S C15S H15S 110.4 . . ?
O9 C15S H15S 110.4 . . ?
C16S C15S H15' 110.4 . . ?
O9 C15S H15' 110.4 . . ?
H15S C15S H15' 108.6 . . ?
C15S C16S C13T 109.1(5) . . ?
C15S C16S C13S 107.2(4) . . ?
C15S C16S H16A 110.3 . . ?
C13S C16S H16A 110.3 . . ?
C15S C16S H16B 110.3 . . ?
C13S C16S H16B 110.3 . . ?
H16A C16S H16B 108.5 . . ?
C15S C16S H16C 109.9 . . ?
C13T C16S H16C 109.9 . . ?
C15S C16S H16D 109.9 . . ?
C13T C16S H16D 109.9 . . ?
H16C C16S H16D 108.3 . . ?
C17S O10 C20S 106.78(16) . . ?
O10 C17S C18S 104.39(17) . . ?
O10 C17S H17S 110.9 . . ?
C18S C17S H17S 110.9 . . ?
O10 C17S H17' 110.9 . . ?
C18S C17S H17' 110.9 . . ?
H17S C17S H17' 108.9 . . ?
C17S C18S C19S 102.19(18) . . ?
C17S C18S H18S 111.3 . . ?
C19S C18S H18S 111.3 . . ?
C17S C18S H18' 111.3 . . ?
C19S C18S H18' 111.3 . . ?
H18S C18S H18' 109.2 . . ?
C20S C19S C18S 104.77(18) . . ?
C20S C19S H19S 110.8 . . ?
C18S C19S H19S 110.8 . . ?
C20S C19S H19' 110.8 . . ?
C18S C19S H19' 110.8 . . ?
H19S C19S H19' 108.9 . . ?
O10 C20S C19S 106.93(18) . . ?
O10 C20S H20S 110.3 . . ?
C19S C20S H20S 110.3 . . ?
O10 C20S H20' 110.3 . . ?
C19S C20S H20' 110.3 . . ?
H20S C20S H20' 108.6 . . ?
C23S O11 C24S 104.8(3) . . ?
C23S C21S C22S 105.1(4) . . ?
C23S C21S H21S 110.7 . . ?
C22S C21S H21S 110.7 . . ?
C23S C21S H21' 110.7 . . ?
C22S C21S H21' 110.7 . . ?
H21S C21S H21' 108.8 . . ?
C21S C22S C24S 101.6(3) . . ?
C21S C22S H22S 111.4 . . ?
C24S C22S H22S 111.4 . . ?
C21S C22S H22' 111.4 . . ?
C24S C22S H22' 111.4 . . ?
H22S C22S H22' 109.3 . . ?
O11 C23S C21S 107.3(3) . . ?
O11 C23S H23S 110.3 . . ?
C21S C23S H23S 110.3 . . ?
O11 C23S H23' 110.3 . . ?
C21S C23S H23' 110.3 . . ?
H23S C23S H23' 108.5 . . ?
O11 C24S C22S 108.0(3) . . ?
O11 C24S H24S 110.1 . . ?
C22S C24S H24S 110.1 . . ?
O11 C24S H24' 110.1 . . ?
C22S C24S H24' 110.1 . . ?
H24S C24S H24' 108.4 . . ?
C25S O12 C28S 108.0(3) . . ?
O12 C25S C26S 106.3(4) . . ?
O12 C25S H25S 110.5 . . ?
C26S C25S H25S 110.5 . . ?
O12 C25S H25' 110.5 . . ?
C26S C25S H25' 110.5 . . ?
H25S C25S H25' 108.7 . . ?
C25S C26S C27S 104.5(4) . . ?
C25S C26S H26S 110.8 . . ?
C27S C26S H26S 110.8 . . ?
C25S C26S H26' 110.8 . . ?
C27S C26S H26' 110.8 . . ?
H26S C26S H26' 108.9 . . ?
C28S C27S C26S 101.7(3) . . ?
C28S C27S H27S 111.4 . . ?
C26S C27S H27S 111.4 . . ?
C28S C27S H27' 111.4 . . ?
C26S C27S H27' 111.4 . . ?
H27S C27S H27' 109.3 . . ?
C27S C28S O12 105.0(4) . . ?
C27S C28S H28S 110.7 . . ?
O12 C28S H28S 110.7 . . ?
C27S C28S H28' 110.7 . . ?
O12 C28S H28' 110.7 . . ?
H28S C28S H28' 108.8 . . ?

loop_
_geom_bond_atom_site_label_1
_geom_bond_atom_site_label_2
_geom_bond_distance
_geom_bond_site_symmetry_2
_geom_bond_publ_flag
Zr O1 2.1324(12) . ?
Zr O3 2.1381(12) . ?
Zr O2 2.2448(12) . ?
Zr O4 2.2537(12) . ?
Zr N3 2.3335(15) . ?
Zr N5 2.3631(15) . ?
Zr N6 2.3768(14) . ?
Zr N4 2.3834(14) . ?
O1 C11 1.325(2) . ?
O2 C12 1.305(2) . ?
O3 C21 1.320(2) . ?
O4 C22 1.3072(19) . ?
O5 C46 1.380(2) . ?
O5 C32 1.381(2) . ?
N1 C19 1.323(2) . ?
N1 C31 1.422(2) . ?
N1 H1 0.89(2) . ?
N2 C29 1.324(2) . ?
N2 C41 1.417(2) . ?
N2 H2 0.85(2) . ?
N3 C51 1.381(2) . ?
N3 C54 1.383(2) . ?
N4 C64 1.376(2) . ?
N4 C61 1.381(2) . ?
N5 C71 1.384(2) . ?
N5 C74 1.390(2) . ?
N6 C81 1.377(2) . ?
N6 C84 1.377(2) . ?
C11 C16 1.393(2) . ?
C11 C12 1.440(2) . ?
C12 C13 1.433(2) . ?
C13 C19 1.411(3) . ?
C13 C14 1.459(2) . ?
C14 C15 1.365(3) . ?
C14 C18 1.546(2) . ?
C15 C16 1.433(3) . ?
C15 H15 0.92(2) . ?
C16 C17 1.541(3) . ?
C17 C171 1.533(3) . ?
C17 C172 1.536(3) . ?
C17 C173 1.538(3) . ?
C171 H17A 0.97(3) . ?
C171 H17B 1.01(3) . ?
C171 H17C 1.02(3) . ?
C172 H17D 1.00(3) . ?
C172 H17E 0.96(3) . ?
C172 H17F 1.00(3) . ?
C173 H17G 1.03(3) . ?
C173 H17H 0.98(3) . ?
C173 H17I 0.98(3) . ?
C18 C181 1.540(3) . ?
C18 C182 1.543(3) . ?
C18 C183 1.544(3) . ?
C181 H18A 0.96(2) . ?
C181 H18B 1.01(2) . ?
C181 H18C 0.96(3) . ?
C182 H18D 0.98(2) . ?
C182 H18E 0.95(2) . ?
C182 H18F 0.98(2) . ?
C183 H18G 0.99(2) . ?
C183 H18H 0.97(3) . ?
C183 H18I 0.96(3) . ?
C19 H19 0.92(2) . ?
C21 C26 1.397(2) . ?
C21 C22 1.428(2) . ?
C22 C23 1.437(2) . ?
C23 C29 1.400(2) . ?
C23 C24 1.454(2) . ?
C24 C25 1.371(2) . ?
C24 C28 1.543(2) . ?
C25 C26 1.425(2) . ?
C25 H25 0.92(2) . ?
C26 C27 1.535(2) . ?
C27 C273 1.526(3) . ?
C27 C272 1.534(3) . ?
C27 C271 1.537(3) . ?
C271 H27A 0.98(3) . ?
C271 H27B 1.00(3) . ?
C271 H27C 0.98(3) . ?
C272 H27D 1.01(3) . ?
C272 H27E 1.03(3) . ?
C272 H27F 1.00(3) . ?
C273 H27G 1.00(3) . ?
C273 H27H 1.04(3) . ?
C273 H27I 1.00(3) . ?
C28 C281 1.540(3) . ?
C28 C283 1.541(3) . ?
C28 C282 1.544(3) . ?
C281 H28A 0.94(2) . ?
C281 H28B 0.95(3) . ?
C281 H28C 1.00(2) . ?
C282 H28D 0.96(3) . ?
C282 H28E 0.97(3) . ?
C282 H28F 0.94(3) . ?
C283 H28G 0.97(2) . ?
C283 H28H 0.95(2) . ?
C283 H28I 0.98(3) . ?
C29 H29 0.94(2) . ?
C31 C36 1.388(2) . ?
C31 C32 1.399(2) . ?
C32 C33 1.393(2) . ?
C33 C34 1.399(2) . ?
C33 C1 1.523(3) . ?
C34 C35 1.384(3) . ?
C34 H34 0.97(2) . ?
C35 C36 1.386(3) . ?
C35 H35 0.93(2) . ?
C36 H36 0.94(2) . ?
C41 C42 1.388(2) . ?
C41 C46 1.401(2) . ?
C42 C43 1.389(3) . ?
C42 H42 0.97(2) . ?
C43 C44 1.383(3) . ?
C43 H43 0.93(2) . ?
C44 C45 1.398(3) . ?
C44 H44 0.96(2) . ?
C45 C46 1.390(2) . ?
C45 C1 1.523(2) . ?
C51 C7 1.399(2) . ?
C51 C52 1.437(2) . ?
C52 C53 1.357(2) . ?
C52 H52 0.96(2) . ?
C53 C54 1.442(2) . ?
C53 H53 0.95(2) . ?
C54 C4 1.402(2) . ?
C61 C4 1.404(2) . ?
C61 C62 1.442(2) . ?
C62 C63 1.351(3) . ?
C62 H62 0.97(2) . ?
C63 C64 1.447(2) . ?
C63 H63 0.94(2) . ?
C64 C5 1.402(2) . ?
C71 C5 1.404(2) . ?
C71 C72 1.443(2) . ?
C72 C73 1.354(2) . ?
C72 H72 0.92(2) . ?
C73 C74 1.443(2) . ?
C73 H73 0.99(2) . ?
C74 C6 1.403(2) . ?
C81 C6 1.405(2) . ?
C81 C82 1.445(2) . ?
C82 C83 1.349(3) . ?
C82 H82 0.94(2) . ?
C83 C84 1.444(2) . ?
C83 H83 0.93(2) . ?
C84 C7 1.399(2) . ?
C91 C92 1.380(3) . ?
C91 C96 1.393(3) . ?
C91 C7 1.502(2) . ?
C92 C93 1.401(3) . ?
C92 H92 0.91(3) . ?
C93 C94 1.360(5) . ?
C93 H93 0.89(3) . ?
C94 C95 1.371(5) . ?
C94 H94 0.96(3) . ?
C95 C96 1.399(4) . ?
C95 H95 1.00(4) . ?
C96 H96 1.00(3) . ?
C101 C102 1.399(2) . ?
C101 C106 1.402(3) . ?
C101 C4 1.500(2) . ?
C102 C103 1.393(2) . ?
C102 H102 0.95(2) . ?
C103 C104 1.386(3) . ?
C103 H103 0.95(2) . ?
C104 C105 1.391(3) . ?
C104 H104 0.95(2) . ?
C105 C106 1.389(3) . ?
C105 H105 0.95(2) . ?
C106 H106 0.94(2) . ?
C111 C112 1.397(3) . ?
C111 C116 1.399(3) . ?
C111 C5 1.496(2) . ?
C112 C113 1.398(3) . ?
C112 H112 0.97(2) . ?
C113 C114 1.383(4) . ?
C113 H113 0.93(2) . ?
C114 C115 1.381(4) . ?
C114 H114 0.97(3) . ?
C115 C116 1.392(3) . ?
C115 H115 0.95(3) . ?
C116 H116 0.95(2) . ?
C121 C122 1.402(3) . ?
C121 C126 1.403(3) . ?
C121 C6 1.498(2) . ?
C122 C123 1.395(3) . ?
C122 H122 0.96(2) . ?
C123 C124 1.388(3) . ?
C123 H123 0.95(2) . ?
C124 C125 1.386(3) . ?
C124 H124 0.94(3) . ?
C125 C126 1.393(3) . ?
C125 H125 0.95(2) . ?
C126 H126 0.90(2) . ?
C1 C2 1.540(3) . ?
C1 C3 1.545(3) . ?
C2 H2A 0.98(2) . ?
C2 H2B 0.99(3) . ?
C2 H2C 0.99(3) . ?
C3 H3A 0.95(3) . ?
C3 H3B 0.98(2) . ?
C3 H3C 0.99(3) . ?
O6 C1S 1.416(3) . ?
O6 C4S 1.431(4) . ?
C1S C2S 1.512(3) . ?
C1S H1S 0.9900 . ?
C1S H1' 0.9900 . ?
C2S C3S 1.521(4) . ?
C2S H2S 0.9900 . ?
C2S H2' 0.9900 . ?
C3S C4S 1.515(4) . ?
C3S H3S 0.9900 . ?
C3S H3' 0.9900 . ?
C4S H4S 0.9900 . ?
C4S H4' 0.9900 . ?
O7 C5S 1.433(3) . ?
O7 C8S 1.434(3) . ?
C5S C6S 1.496(3) . ?
C5S H5S 0.9900 . ?
C5S H5' 0.9900 . ?
C6S C7S 1.518(4) . ?
C6S H6S 0.9900 . ?
C6S H6' 0.9900 . ?
C7S C8S 1.499(4) . ?
C7S H7S 0.9900 . ?
C7S H7' 0.9900 . ?
C8S H8S 0.9900 . ?
C8S H8' 0.9900 . ?
O8 C11S 1.422(3) . ?
O8 C9S 1.426(3) . ?
C9S C10S 1.515(3) . ?
C9S H9S 0.9900 . ?
C9S H9' 0.9900 . ?
C10S C12S 1.514(3) . ?
C10S H10S 0.9900 . ?
C10S H10' 0.9900 . ?
C11S C12S 1.501(4) . ?
C11S H11S 0.9900 . ?
C11S H11' 0.9900 . ?
C12S H12S 0.9900 . ?
C12S H12' 0.9900 . ?
O9 C14S 1.488(5) . ?
O9 C15S 1.522(5) . ?
C13S C14S 1.408(6) . ?
C13S C16S 1.462(7) . ?
C13S H13A 0.9900 . ?
C13S H13B 0.9900 . ?
C13T C16S 1.424(10) . ?
C13T C14S 1.651(10) . ?
C13T H13C 0.9900 . ?
C13T H13D 0.9900 . ?
C14S H14A 0.9900 . ?
C14S H14B 0.9900 . ?
C14S H14C 0.9900 . ?
C14S H14D 0.9900 . ?
C15S C16S 1.392(6) . ?
C15S H15S 0.9900 . ?
C15S H15' 0.9900 . ?
C16S H16A 0.9900 . ?
C16S H16B 0.9900 . ?
C16S H16C 0.9900 . ?
C16S H16D 0.9900 . ?
O10 C17S 1.430(3) . ?
O10 C20S 1.432(2) . ?
C17S C18S 1.509(3) . ?
C17S H17S 0.9900 . ?
C17S H17' 0.9900 . ?
C18S C19S 1.520(3) . ?
C18S H18S 0.9900 . ?
C18S H18' 0.9900 . ?
C19S C20S 1.516(3) . ?
C19S H19S 0.9900 . ?
C19S H19' 0.9900 . ?
C20S H20S 0.9900 . ?
C20S H20' 0.9900 . ?
O11 C23S 1.381(5) . ?
O11 C24S 1.437(7) . ?
C21S C23S 1.425(5) . ?
C21S C22S 1.449(5) . ?
C21S H21S 0.9900 . ?
C21S H21' 0.9900 . ?
C22S C24S 1.511(7) . ?
C22S H22S 0.9900 . ?
C22S H22' 0.9900 . ?
C23S H23S 0.9900 . ?
C23S H23' 0.9900 . ?
C24S H24S 0.9900 . ?
C24S H24' 0.9900 . ?
O12 C25S 1.389(6) . ?
O12 C28S 1.489(7) . ?
C25S C26S 1.439(6) . ?
C25S H25S 0.9900 . ?
C25S H25' 0.9900 . ?
C26S C27S 1.481(4) . ?
C26S H26S 0.9900 . ?
C26S H26' 0.9900 . ?
C27S C28S 1.473(6) . ?
C27S H27S 0.9900 . ?
C27S H27' 0.9900 . ?
C28S H28S 0.9900 . ?
C28S H28' 0.9900 . ?
